data_4303381
loop_
_publ_author_name
'Shuang Yao'
'Hoi-Shan Chan'
'Chi-Keung Lam'
'Hung Kay Lee'

_publ_section_title
;
Synthesis, Structure, and Reaction Chemistry of Samarium(II), Europium(II),
and Ytterbium(II) Complexes of the Unsymmetrical Benzamidinate Ligand
[PhC(NSiMe3)(NC6H3Pri2-2,6)]-
;
_journal_name_full 'Inorganic Chemistry'
_journal_page_first 9936
_journal_page_last 9946
_journal_paper_doi 10.1021/ic901327m
_journal_volume 48
_journal_year 2009
_chemical_formula_sum 'C22 H31 K N2 Si'
_chemical_formula_weight 390.68
_chemical_name_systematic
; 
 ? 
;
_space_group_IT_number 61
_symmetry_cell_setting orthorhombic
_symmetry_space_group_name_Hall '-P 2ac 2ab'
_symmetry_space_group_name_H-M 'P b c a'
_atom_sites_solution_hydrogens geom
_atom_sites_solution_primary direct
_atom_sites_solution_secondary difmap
_audit_creation_method SHELXL-97
_cell_angle_alpha 90.00
_cell_angle_beta 90.00
_cell_angle_gamma 90.00
_cell_formula_units_Z 16
_cell_length_a 18.520(2)
_cell_length_b 20.284(3)
_cell_length_c 25.347(3)
_cell_measurement_reflns_used 53
_cell_measurement_temperature 293(2)
_cell_measurement_theta_max 14
_cell_measurement_theta_min -14
_cell_volume 9522(2)
_computing_cell_refinement 'BRUKER SMART CCD DIFFRACTOMETER'
_computing_data_collection 'BRUKER SMART CCD DIFFRACTOMETER'
_computing_data_reduction 'BRUKER SMART CCD DIFFRACTOMETER'
_computing_molecular_graphics 'SIEMENS SHELXTL'
_computing_publication_material 'SIEMENS SHELXTL'
_computing_structure_refinement 'SHELXL-97 (Sheldrick, 1997)'
_computing_structure_solution 'SHELXS-97 (Sheldrick, 1990)'
_diffrn_ambient_temperature 293(2)
_diffrn_measured_fraction_theta_full 1.000
_diffrn_measured_fraction_theta_max 1.000
_diffrn_measurement_device_type 'BRUKER SMART CCD DIFFRACTOMETER'
_diffrn_measurement_method 'OMEGA SCAN'
_diffrn_radiation_monochromator graphite
_diffrn_radiation_source 'fine-focus sealed tube'
_diffrn_radiation_type MoK\a
_diffrn_radiation_wavelength 0.71073
_diffrn_reflns_av_R_equivalents 0.2482
_diffrn_reflns_av_sigmaI/netI 0.2109
_diffrn_reflns_limit_h_max 21
_diffrn_reflns_limit_h_min -22
_diffrn_reflns_limit_k_max 21
_diffrn_reflns_limit_k_min -24
_diffrn_reflns_limit_l_max 29
_diffrn_reflns_limit_l_min -30
_diffrn_reflns_number 49739
_diffrn_reflns_theta_full 25.00
_diffrn_reflns_theta_max 25.00
_diffrn_reflns_theta_min 1.61
_exptl_absorpt_coefficient_mu 0.281
_exptl_absorpt_correction_T_max 1.000
_exptl_absorpt_correction_T_min 0.918
_exptl_absorpt_correction_type multi-scan
_exptl_absorpt_process_details SADABS_Bruker
_exptl_crystal_colour Colourless
_exptl_crystal_density_diffrn 1.090
_exptl_crystal_density_method 'not measured'
_exptl_crystal_description Block
_exptl_crystal_F_000 3360
_exptl_crystal_size_max 0.30
_exptl_crystal_size_mid 0.20
_exptl_crystal_size_min 0.10
_refine_diff_density_max 0.498
_refine_diff_density_min -0.368
_refine_diff_density_rms 0.124
_refine_ls_extinction_coef 0.0100(12)
_refine_ls_extinction_expression Fc^*^=kFc[1+0.001xFc^2^\l^3^/sin(2\q)]^-1/4^
_refine_ls_extinction_method SHELXL
_refine_ls_goodness_of_fit_ref 1.078
_refine_ls_hydrogen_treatment constr
_refine_ls_matrix_type full
_refine_ls_number_parameters 470
_refine_ls_number_reflns 8386
_refine_ls_number_restraints 0
_refine_ls_restrained_S_all 1.078
_refine_ls_R_factor_all 0.2676
_refine_ls_R_factor_gt 0.0967
_refine_ls_shift/su_max 0.000
_refine_ls_shift/su_mean 0.000
_refine_ls_structure_factor_coef Fsqd
_refine_ls_weighting_details 'calc w=1/[\s^2^(Fo^2^)+(0.1623P)^2^+0.0000P] where P=(Fo^2^+2Fc^2^)/3'
_refine_ls_weighting_scheme calc
_refine_ls_wR_factor_gt 0.2103
_refine_ls_wR_factor_ref 0.3681
_reflns_number_gt 2770
_reflns_number_total 8386
_reflns_threshold_expression >2sigma(I)
_cod_data_source_file ic901327m_si_002_02.cif
_cod_data_source_block ys8
_cod_depositor_comments
;
The following automatic conversions were performed:
'_symmetry_cell_setting' value 'Orthorhombic' changed to 'orthorhombic'
according to '/home/saulius/struct/CIF-dictionaries/cif_core.dic'
dictionary named 'cif_core.dic' version 2.4.1 from
2010-06-29.

'_exptl_absorpt_correction_type' value 'Multi-scan' changed
to 'multi-scan' according to
'/home/saulius/struct/CIF-dictionaries/cif_core.dic' dictionary named
'cif_core.dic' version 2.4.1 from 2010-06-29.

Automatic conversion script
Id: cif_fix_enum 1527 2010-12-29 10:47:43Z saulius 
;
_cod_database_code 4303381

loop_
_symmetry_equiv_pos_as_xyz
'x, y, z'
'-x+1/2, -y, z+1/2'
'-x, y+1/2, -z+1/2'
'x+1/2, -y+1/2, -z'
'-x, -y, -z'
'x-1/2, y, -z-1/2'
'x, -y-1/2, z-1/2'
'-x-1/2, y-1/2, z'

loop_
_atom_site_label
_atom_site_type_symbol
_atom_site_fract_x
_atom_site_fract_y
_atom_site_fract_z
_atom_site_U_iso_or_equiv
_atom_site_adp_type
_atom_site_occupancy
_atom_site_symmetry_multiplicity
_atom_site_calc_flag
_atom_site_refinement_flags
_atom_site_disorder_assembly
_atom_site_disorder_group
Si1 Si 0.35258(13) 0.33727(12) 0.20098(9) 0.0572(8) Uani 1 1 d . . .
Si2 Si 0.10965(15) 0.32967(18) 0.48460(11) 0.0861(11) Uani 1 1 d . . .
K1 K 0.29545(12) 0.51098(11) 0.17659(7) 0.0761(8) Uani 1 1 d . . .
K2 K 0.27303(11) 0.40594(11) 0.42686(7) 0.0689(7) Uani 1 1 d . . .
N1 N 0.2782(3) 0.4447(3) 0.3206(2) 0.0467(17) Uani 1 1 d . . .
N2 N 0.3190(3) 0.3976(3) 0.2405(2) 0.0509(17) Uani 1 1 d . . .
N3 N 0.2261(3) 0.4521(3) 0.5730(2) 0.0496(17) Uani 1 1 d . . .
N4 N 0.1732(3) 0.3816(4) 0.5088(2) 0.060(2) Uani 1 1 d . . .
C1 C 0.2463(4) 0.4986(4) 0.2936(3) 0.048(2) Uani 1 1 d . . .
C2 C 0.2802(4) 0.5607(4) 0.2949(3) 0.052(2) Uani 1 1 d . . .
C3 C 0.2472(6) 0.6131(5) 0.2695(4) 0.072(3) Uani 1 1 d . . .
H3B H 0.2703 0.6566 0.2710 0.086 Uiso 1 1 calc R . .
C4 C 0.1819(6) 0.6073(6) 0.2440(4) 0.088(3) Uani 1 1 d . . .
H4A H 0.1591 0.6455 0.2272 0.105 Uiso 1 1 calc R . .
C5 C 0.1488(5) 0.5470(6) 0.2434(4) 0.086(3) Uani 1 1 d . . .
H5A H 0.1019 0.5428 0.2259 0.104 Uiso 1 1 calc R . .
C6 C 0.1793(5) 0.4909(5) 0.2670(4) 0.065(3) Uani 1 1 d . . .
C7 C 0.1396(5) 0.4250(5) 0.2659(4) 0.085(3) Uani 1 1 d . . .
H7A H 0.1736 0.3912 0.2781 0.102 Uiso 1 1 calc R . .
C8 C 0.1152(7) 0.4055(7) 0.2115(5) 0.128(5) Uani 1 1 d . . .
H8A H 0.1561 0.4046 0.1882 0.193 Uiso 1 1 calc R . .
H8B H 0.0806 0.4370 0.1989 0.193 Uiso 1 1 calc R . .
H8C H 0.0935 0.3626 0.2128 0.193 Uiso 1 1 calc R . .
C9 C 0.0761(6) 0.4259(7) 0.3051(6) 0.133(5) Uani 1 1 d . . .
H9A H 0.0935 0.4369 0.3396 0.199 Uiso 1 1 calc R . .
H9B H 0.0537 0.3832 0.3059 0.199 Uiso 1 1 calc R . .
H9C H 0.0413 0.4582 0.2940 0.199 Uiso 1 1 calc R . .
C10 C 0.3520(5) 0.5674(4) 0.3227(3) 0.060(2) Uani 1 1 d . . .
H10A H 0.3501 0.5388 0.3538 0.072 Uiso 1 1 calc R . .
C11 C 0.4148(5) 0.5436(5) 0.2889(4) 0.083(3) Uani 1 1 d . . .
H11A H 0.4054 0.4994 0.2770 0.125 Uiso 1 1 calc R . .
H11B H 0.4584 0.5441 0.3094 0.125 Uiso 1 1 calc R . .
H11C H 0.4203 0.5721 0.2589 0.125 Uiso 1 1 calc R . .
C12 C 0.3669(6) 0.6375(5) 0.3427(4) 0.095(3) Uani 1 1 d . . .
H12A H 0.3276 0.6518 0.3646 0.142 Uiso 1 1 calc R . .
H12B H 0.3717 0.6669 0.3132 0.142 Uiso 1 1 calc R . .
H12C H 0.4108 0.6378 0.3629 0.142 Uiso 1 1 calc R . .
C13 C 0.3115(4) 0.3990(4) 0.2923(3) 0.046(2) Uani 1 1 d . . .
C14 C 0.3434(4) 0.3464(4) 0.3268(3) 0.048(2) Uani 1 1 d . . .
C15 C 0.4063(5) 0.3581(5) 0.3546(4) 0.071(3) Uani 1 1 d . . .
H15A H 0.4389 0.3921 0.3409 0.085 Uiso 1 1 calc R . .
C16 C 0.4355(6) 0.3110(6) 0.3872(4) 0.086(3) Uani 1 1 d . . .
H16A H 0.4786 0.3192 0.4049 0.103 Uiso 1 1 calc R . .
C17 C 0.4006(7) 0.2517(7) 0.3935(4) 0.092(3) Uani 1 1 d . . .
H17A H 0.4197 0.2201 0.4160 0.110 Uiso 1 1 calc R . .
C18 C 0.3381(6) 0.2391(5) 0.3668(4) 0.085(3) Uani 1 1 d . . .
H18A H 0.3153 0.1985 0.3707 0.102 Uiso 1 1 calc R . .
C19 C 0.3088(5) 0.2864(5) 0.3339(3) 0.066(3) Uani 1 1 d . . .
H19A H 0.2705 0.2736 0.3093 0.079 Uiso 1 1 calc R . .
C20 C 0.3876(6) 0.3782(5) 0.1407(3) 0.087(3) Uani 1 1 d . . .
H20A H 0.4259 0.4078 0.1501 0.130 Uiso 1 1 calc R . .
H20B H 0.3494 0.4025 0.1241 0.130 Uiso 1 1 calc R . .
H20C H 0.4056 0.3455 0.1167 0.130 Uiso 1 1 calc R . .
C21 C 0.2794(5) 0.2808(5) 0.1796(4) 0.089(3) Uani 1 1 d . . .
H21A H 0.2938 0.2360 0.1858 0.134 Uiso 1 1 calc R . .
H21B H 0.2702 0.2870 0.1427 0.134 Uiso 1 1 calc R . .
H21C H 0.2363 0.2901 0.1993 0.134 Uiso 1 1 calc R . .
C22 C 0.4290(5) 0.2856(5) 0.2256(4) 0.077(3) Uani 1 1 d . . .
H22A H 0.4158 0.2399 0.2238 0.115 Uiso 1 1 calc R . .
H22B H 0.4396 0.2972 0.2615 0.115 Uiso 1 1 calc R . .
H22C H 0.4709 0.2932 0.2041 0.115 Uiso 1 1 calc R . .
C23 C 0.2814(4) 0.4699(4) 0.5371(3) 0.050(2) Uani 1 1 d . . .
C24 C 0.3473(5) 0.4352(5) 0.5380(3) 0.062(2) Uani 1 1 d . . .
C25 C 0.4022(5) 0.4546(6) 0.5041(4) 0.077(3) Uani 1 1 d . . .
H25A H 0.4480 0.4304 0.5043 0.092 Uiso 1 1 calc R . .
C26 C 0.3943(6) 0.5079(6) 0.4711(4) 0.085(3) Uani 1 1 d . . .
H26A H 0.4343 0.5220 0.4485 0.102 Uiso 1 1 calc R . .
C27 C 0.3304(6) 0.5437(5) 0.4724(3) 0.078(3) Uani 1 1 d . . .
H27A H 0.3262 0.5832 0.4503 0.093 Uiso 1 1 calc R . .
C28 C 0.2726(5) 0.5263(5) 0.5043(3) 0.063(3) Uani 1 1 d . . .
C29 C 0.2018(6) 0.5632(5) 0.5013(4) 0.079(3) Uani 1 1 d . . .
H29A H 0.1712 0.5477 0.5303 0.094 Uiso 1 1 calc R . .
C30 C 0.1627(6) 0.5491(7) 0.4501(5) 0.125(5) Uani 1 1 d . . .
H30A H 0.1555 0.5024 0.4465 0.187 Uiso 1 1 calc R . .
H30B H 0.1910 0.5649 0.4210 0.187 Uiso 1 1 calc R . .
H30C H 0.1167 0.5710 0.4502 0.187 Uiso 1 1 calc R . .
C31 C 0.2119(8) 0.6373(5) 0.5080(5) 0.126(5) Uani 1 1 d . . .
H31A H 0.2350 0.6460 0.5412 0.189 Uiso 1 1 calc R . .
H31B H 0.1657 0.6587 0.5072 0.189 Uiso 1 1 calc R . .
H31C H 0.2414 0.6539 0.4799 0.189 Uiso 1 1 calc R . .
C32 C 0.3576(5) 0.3754(5) 0.5734(4) 0.072(3) Uani 1 1 d . . .
H32A H 0.3177 0.3750 0.5988 0.087 Uiso 1 1 calc R . .
C33 C 0.3536(8) 0.3119(6) 0.5423(5) 0.137(5) Uani 1 1 d . . .
H33A H 0.3088 0.3102 0.5233 0.205 Uiso 1 1 calc R . .
H33B H 0.3565 0.2751 0.5660 0.205 Uiso 1 1 calc R . .
H33C H 0.3931 0.3101 0.5178 0.205 Uiso 1 1 calc R . .
C34 C 0.4267(6) 0.3795(7) 0.6043(5) 0.136(5) Uani 1 1 d . . .
H34A H 0.4273 0.4197 0.6243 0.204 Uiso 1 1 calc R . .
H34B H 0.4670 0.3789 0.5805 0.204 Uiso 1 1 calc R . .
H34C H 0.4299 0.3426 0.6279 0.204 Uiso 1 1 calc R . .
C35 C 0.1414(6) 0.3024(7) 0.4182(4) 0.135(5) Uani 1 1 d . . .
H35A H 0.1879 0.2820 0.4215 0.203 Uiso 1 1 calc R . .
H35B H 0.1450 0.3400 0.3953 0.203 Uiso 1 1 calc R . .
H35C H 0.1076 0.2714 0.4038 0.203 Uiso 1 1 calc R . .
C36 C 0.0200(6) 0.3687(10) 0.4758(6) 0.210(10) Uani 1 1 d . . .
H36A H -0.0161 0.3426 0.4932 0.315 Uiso 1 1 calc R . .
H36B H 0.0090 0.3716 0.4389 0.315 Uiso 1 1 calc R . .
H36C H 0.0207 0.4122 0.4908 0.315 Uiso 1 1 calc R . .
C37 C 0.0954(9) 0.2509(8) 0.5230(5) 0.183(8) Uani 1 1 d . . .
H37A H 0.0452 0.2465 0.5317 0.275 Uiso 1 1 calc R . .
H37B H 0.1236 0.2522 0.5547 0.275 Uiso 1 1 calc R . .
H37C H 0.1103 0.2140 0.5019 0.275 Uiso 1 1 calc R . .
C38 C 0.1774(4) 0.4096(4) 0.5554(3) 0.051(2) Uani 1 1 d . . .
C39 C 0.1224(4) 0.3925(4) 0.5976(3) 0.052(2) Uani 1 1 d . . .
C40 C 0.1344(6) 0.3408(5) 0.6320(4) 0.083(3) Uani 1 1 d . . .
H40A H 0.1775 0.3173 0.6298 0.100 Uiso 1 1 calc R . .
C41 C 0.0844(9) 0.3232(7) 0.6694(5) 0.110(4) Uani 1 1 d . . .
H41A H 0.0930 0.2879 0.6919 0.132 Uiso 1 1 calc R . .
C42 C 0.0218(8) 0.3583(8) 0.6729(5) 0.100(4) Uani 1 1 d . . .
H42A H -0.0121 0.3463 0.6982 0.121 Uiso 1 1 calc R . .
C43 C 0.0076(5) 0.4094(7) 0.6413(4) 0.090(4) Uani 1 1 d . . .
H43A H -0.0356 0.4325 0.6445 0.108 Uiso 1 1 calc R . .
C44 C 0.0588(5) 0.4276(5) 0.6032(3) 0.069(3) Uani 1 1 d . . .
H44A H 0.0499 0.4636 0.5815 0.083 Uiso 1 1 calc R . .

loop_
_atom_site_aniso_label
_atom_site_aniso_U_11
_atom_site_aniso_U_22
_atom_site_aniso_U_33
_atom_site_aniso_U_23
_atom_site_aniso_U_13
_atom_site_aniso_U_12
Si1 0.0667(16) 0.0591(17) 0.0459(14) -0.0040(12) 0.0067(12) -0.0010(14)
Si2 0.0691(18) 0.125(3) 0.0646(17) -0.0349(17) 0.0110(14) -0.0282(19)
K1 0.1068(17) 0.0753(16) 0.0463(12) 0.0124(10) 0.0005(11) 0.0055(13)
K2 0.0783(15) 0.0873(17) 0.0413(11) -0.0048(10) 0.0107(10) -0.0066(12)
N1 0.058(4) 0.044(4) 0.038(4) 0.008(3) 0.004(3) 0.007(4)
N2 0.056(4) 0.055(5) 0.041(4) -0.001(3) -0.002(3) 0.002(4)
N3 0.056(4) 0.059(5) 0.034(3) 0.003(3) 0.007(3) -0.002(4)
N4 0.055(4) 0.081(5) 0.043(4) -0.015(4) 0.001(3) -0.013(4)
C1 0.050(5) 0.048(6) 0.046(5) -0.002(4) 0.014(4) 0.003(5)
C2 0.065(6) 0.048(6) 0.044(5) 0.003(4) 0.008(4) 0.004(5)
C3 0.098(8) 0.046(6) 0.071(6) 0.007(5) -0.004(6) 0.014(6)
C4 0.099(9) 0.060(8) 0.104(8) 0.008(6) -0.016(7) 0.019(7)
C5 0.063(6) 0.086(9) 0.110(9) 0.005(7) -0.019(6) 0.023(7)
C6 0.051(5) 0.063(7) 0.082(7) 0.006(5) 0.001(5) 0.005(5)
C7 0.067(7) 0.072(8) 0.115(9) 0.000(6) -0.007(6) -0.002(6)
C8 0.139(11) 0.123(12) 0.123(11) -0.027(9) -0.021(9) -0.021(9)
C9 0.093(9) 0.134(12) 0.171(13) 0.011(10) 0.032(9) -0.040(9)
C10 0.072(6) 0.052(6) 0.055(5) 0.003(4) -0.003(5) -0.005(5)
C11 0.064(6) 0.108(9) 0.078(7) 0.000(6) 0.002(5) -0.005(6)
C12 0.113(9) 0.076(8) 0.096(8) -0.010(6) -0.023(7) -0.015(7)
C13 0.048(5) 0.046(5) 0.043(5) 0.001(4) -0.002(4) -0.006(4)
C14 0.056(5) 0.041(6) 0.046(5) 0.001(4) 0.008(4) 0.008(4)
C15 0.063(6) 0.084(7) 0.065(6) 0.013(5) 0.002(5) 0.010(6)
C16 0.079(7) 0.104(10) 0.074(7) 0.018(7) -0.012(6) 0.025(7)
C17 0.118(10) 0.088(9) 0.068(7) 0.022(6) 0.004(7) 0.033(8)
C18 0.108(9) 0.064(7) 0.083(7) 0.024(6) 0.003(7) 0.009(7)
C19 0.091(7) 0.057(7) 0.049(5) 0.002(5) -0.001(5) 0.006(6)
C20 0.108(8) 0.100(8) 0.052(6) 0.005(5) 0.017(6) 0.005(7)
C21 0.100(8) 0.077(8) 0.090(7) -0.021(6) -0.011(6) -0.013(6)
C22 0.085(7) 0.069(7) 0.077(6) -0.004(5) 0.014(5) 0.015(6)
C23 0.050(5) 0.066(6) 0.034(4) -0.006(4) 0.003(4) -0.013(5)
C24 0.052(5) 0.082(7) 0.052(5) 0.005(5) -0.002(4) -0.004(5)
C25 0.061(6) 0.117(9) 0.053(6) 0.010(6) 0.002(5) -0.002(6)
C26 0.064(7) 0.130(10) 0.061(6) 0.006(7) -0.002(5) -0.023(7)
C27 0.100(8) 0.078(7) 0.056(6) 0.017(5) 0.013(6) -0.021(7)
C28 0.078(7) 0.067(7) 0.044(5) 0.002(5) 0.007(5) -0.004(6)
C29 0.107(8) 0.068(7) 0.062(6) 0.014(5) 0.020(6) 0.009(7)
C30 0.126(10) 0.145(12) 0.104(10) 0.003(9) -0.030(8) 0.050(9)
C31 0.185(13) 0.075(9) 0.118(10) -0.001(7) 0.039(9) 0.026(9)
C32 0.057(6) 0.100(8) 0.061(6) 0.014(6) -0.002(5) 0.012(6)
C33 0.202(15) 0.084(10) 0.123(11) 0.007(8) -0.019(10) 0.010(10)
C34 0.123(10) 0.185(14) 0.101(9) 0.046(9) -0.046(8) -0.006(10)
C35 0.138(10) 0.168(13) 0.100(9) -0.079(9) 0.034(8) -0.078(10)
C36 0.079(9) 0.40(3) 0.151(13) -0.150(16) -0.043(9) 0.051(13)
C37 0.233(17) 0.175(15) 0.142(12) -0.006(11) 0.026(12) -0.140(14)
C38 0.048(5) 0.057(6) 0.047(5) 0.004(4) 0.003(4) 0.003(5)
C39 0.056(5) 0.056(6) 0.044(5) -0.009(4) 0.001(4) -0.005(5)
C40 0.092(8) 0.078(8) 0.079(7) 0.022(6) 0.017(6) -0.004(6)
C41 0.149(12) 0.099(10) 0.083(9) 0.009(7) 0.009(9) -0.028(10)
C42 0.109(11) 0.127(13) 0.065(8) -0.020(8) 0.022(7) -0.041(10)
C43 0.054(6) 0.135(11) 0.082(8) -0.030(8) 0.018(6) -0.009(7)
C44 0.061(6) 0.088(8) 0.058(6) -0.008(5) 0.008(5) 0.000(6)

loop_
_atom_type_symbol
_atom_type_description
_atom_type_scat_dispersion_real
_atom_type_scat_dispersion_imag
_atom_type_scat_source
C C 0.0033 0.0016 'International Tables Vol C Tables 4.2.6.8 and 6.1.1.4'
H H 0.0000 0.0000 'International Tables Vol C Tables 4.2.6.8 and 6.1.1.4'
N N 0.0061 0.0033 'International Tables Vol C Tables 4.2.6.8 and 6.1.1.4'
Si Si 0.0817 0.0704 'International Tables Vol C Tables 4.2.6.8 and 6.1.1.4'
K K 0.2009 0.2494 'International Tables Vol C Tables 4.2.6.8 and 6.1.1.4'

loop_
_geom_angle_atom_site_label_1
_geom_angle_atom_site_label_2
_geom_angle_atom_site_label_3
_geom_angle
_geom_angle_site_symmetry_1
_geom_angle_site_symmetry_3
_geom_angle_publ_flag
N2 Si1 C21 110.4(4) . . ?
N2 Si1 C20 106.9(4) . . ?
C21 Si1 C20 106.9(5) . . ?
N2 Si1 C22 119.0(4) . . ?
C21 Si1 C22 107.7(5) . . ?
C20 Si1 C22 105.1(4) . . ?
N2 Si1 K1 46.6(2) . . ?
C21 Si1 K1 109.1(3) . . ?
C20 Si1 K1 62.6(3) . . ?
C22 Si1 K1 143.1(3) . . ?
N4 Si2 C36 113.6(6) . . ?
N4 Si2 C35 107.0(4) . . ?
C36 Si2 C35 107.5(6) . . ?
N4 Si2 C37 115.9(5) . . ?
C36 Si2 C37 107.4(8) . . ?
C35 Si2 C37 104.9(7) . . ?
N4 Si2 K2 46.8(2) . . ?
C36 Si2 K2 120.4(7) . . ?
C35 Si2 K2 60.6(3) . . ?
C37 Si2 K2 132.2(5) . . ?
N3 K1 N2 141.5(2) 2_564 . ?
N3 K1 C1 152.4(2) 2_564 . ?
N2 K1 C1 55.8(2) . . ?
N3 K1 C6 128.7(2) 2_564 . ?
N2 K1 C6 65.7(2) . . ?
C1 K1 C6 26.1(2) . . ?
N3 K1 C2 143.1(2) 2_564 . ?
N2 K1 C2 74.5(2) . . ?
C1 K1 C2 25.9(2) . . ?
C6 K1 C2 45.4(2) . . ?
N3 K1 C39 46.0(2) 2_564 2_564 ?
N2 K1 C39 141.3(2) . 2_564 ?
C1 K1 C39 142.0(2) . 2_564 ?
C6 K1 C39 149.0(2) . 2_564 ?
C2 K1 C39 116.1(2) . 2_564 ?
N3 K1 C3 118.4(2) 2_564 . ?
N2 K1 C3 98.3(2) . . ?
C1 K1 C3 44.2(2) . . ?
C6 K1 C3 51.2(3) . . ?
C2 K1 C3 24.8(2) . . ?
C39 K1 C3 101.2(2) 2_564 . ?
N3 K1 C5 108.1(2) 2_564 . ?
N2 K1 C5 90.7(2) . . ?
C1 K1 C5 44.3(2) . . ?
C6 K1 C5 25.1(2) . . ?
C2 K1 C5 50.9(2) . . ?
C39 K1 C5 125.6(3) 2_564 . ?
C3 K1 C5 42.2(3) . . ?
N3 K1 C4 103.7(2) 2_564 . ?
N2 K1 C4 106.1(2) . . ?
C1 K1 C4 51.4(2) . . ?
C6 K1 C4 43.8(3) . . ?
C2 K1 C4 43.6(2) . . ?
C39 K1 C4 105.2(3) 2_564 . ?
C3 K1 C4 24.0(2) . . ?
C5 K1 C4 23.8(2) . . ?
N3 K1 C40 60.6(2) 2_564 2_564 ?
N2 K1 C40 146.0(2) . 2_564 ?
C1 K1 C40 119.4(2) . 2_564 ?
C6 K1 C40 127.0(3) . 2_564 ?
C2 K1 C40 93.7(2) . 2_564 ?
C39 K1 C40 23.5(2) 2_564 2_564 ?
C3 K1 C40 77.7(2) . 2_564 ?
C5 K1 C40 106.6(3) . 2_564 ?
C4 K1 C40 84.0(3) . 2_564 ?
N3 K1 C38 20.30(17) 2_564 2_564 ?
N2 K1 C38 148.00(19) . 2_564 ?
C1 K1 C38 156.1(2) . 2_564 ?
C6 K1 C38 142.2(2) . 2_564 ?
C2 K1 C38 133.9(2) . 2_564 ?
C39 K1 C38 25.66(19) 2_564 2_564 ?
C3 K1 C38 112.3(2) . 2_564 ?
C5 K1 C38 117.9(2) . 2_564 ?
C4 K1 C38 105.6(2) . 2_564 ?
C40 K1 C38 42.4(2) 2_564 2_564 ?
N3 K1 C44 60.7(2) 2_564 2_564 ?
N2 K1 C44 118.1(2) . 2_564 ?
C1 K1 C44 139.4(2) . 2_564 ?
C6 K1 C44 162.1(2) . 2_564 ?
C2 K1 C44 117.1(2) . 2_564 ?
C39 K1 C44 23.2(2) 2_564 2_564 ?
C3 K1 C44 111.6(3) . 2_564 ?
C5 K1 C44 146.2(3) . 2_564 ?
C4 K1 C44 123.2(3) . 2_564 ?
C40 K1 C44 39.6(2) 2_564 2_564 ?
C38 K1 C44 42.41(19) 2_564 2_564 ?
N1 K2 N4 141.0(2) . . ?
N1 K2 C23 138.5(2) . . ?
N4 K2 C23 55.94(19) . . ?
N1 K2 C14 46.30(19) . . ?
N4 K2 C14 144.1(2) . . ?
C23 K2 C14 152.2(2) . . ?
N1 K2 C28 112.5(2) . . ?
N4 K2 C28 70.9(2) . . ?
C23 K2 C28 26.4(2) . . ?
C14 K2 C28 144.9(2) . . ?
N1 K2 C24 141.3(2) . . ?
N4 K2 C24 70.4(2) . . ?
C23 K2 C24 25.9(2) . . ?
C14 K2 C24 127.9(2) . . ?
C28 K2 C24 45.8(2) . . ?
N1 K2 C27 95.2(2) . . ?
N4 K2 C27 96.0(2) . . ?
C23 K2 C27 44.8(2) . . ?
C14 K2 C27 119.7(2) . . ?
C28 K2 C27 25.3(2) . . ?
C24 K2 C27 51.5(2) . . ?
N1 K2 C15 60.9(2) . . ?
N4 K2 C15 150.1(2) . . ?
C23 K2 C15 127.1(2) . . ?
C14 K2 C15 25.1(2) . . ?
C28 K2 C15 126.4(3) . . ?
C24 K2 C15 103.2(2) . . ?
C27 K2 C15 102.3(3) . . ?
N1 K2 C25 117.9(2) . . ?
N4 K2 C25 95.3(2) . . ?
C23 K2 C25 44.6(2) . . ?
C14 K2 C25 107.6(2) . . ?
C28 K2 C25 52.2(3) . . ?
C24 K2 C25 24.9(2) . . ?
C27 K2 C25 43.4(3) . . ?
C15 K2 C25 82.5(2) . . ?
N1 K2 C26 97.4(2) . . ?
N4 K2 C26 108.0(2) . . ?
C23 K2 C26 52.1(2) . . ?
C14 K2 C26 103.9(3) . . ?
C28 K2 C26 44.8(3) . . ?
C24 K2 C26 43.9(2) . . ?
C27 K2 C26 24.8(2) . . ?
C15 K2 C26 81.9(3) . . ?
C25 K2 C26 24.4(2) . . ?
N1 K2 C19 62.3(2) . . ?
N4 K2 C19 120.4(2) . . ?
C23 K2 C19 154.9(2) . . ?
C14 K2 C19 23.74(19) . . ?
C28 K2 C19 167.8(2) . . ?
C24 K2 C19 130.7(2) . . ?
C27 K2 C19 142.8(3) . . ?
C15 K2 C19 41.6(2) . . ?
C25 K2 C19 119.0(2) . . ?
C26 K2 C19 123.4(3) . . ?
N1 K2 C13 20.92(17) . . ?
N4 K2 C13 147.81(19) . . ?
C23 K2 C13 153.2(2) . . ?
C14 K2 C13 25.49(19) . . ?
C28 K2 C13 130.2(2) . . ?
C24 K2 C13 141.5(2) . . ?
C27 K2 C13 108.6(2) . . ?
C15 K2 C13 43.6(2) . . ?
C25 K2 C13 116.9(2) . . ?
C26 K2 C13 102.8(2) . . ?
C19 K2 C13 42.6(2) . . ?
C13 N1 C1 118.1(6) . . ?
C13 N1 K2 109.9(5) . . ?
C1 N1 K2 131.7(5) . . ?
C13 N2 Si1 129.8(6) . . ?
C13 N2 K1 122.1(5) . . ?
Si1 N2 K1 107.7(3) . . ?
C38 N3 C23 116.2(6) . . ?
C38 N3 K1 113.4(5) . 2_565 ?
C23 N3 K1 130.3(5) . 2_565 ?
C38 N4 Si2 129.5(6) . . ?
C38 N4 K2 123.2(5) . . ?
Si2 N4 K2 107.2(3) . . ?
C2 C1 C6 120.0(8) . . ?
C2 C1 N1 119.4(7) . . ?
C6 C1 N1 120.5(8) . . ?
C2 C1 K1 79.6(4) . . ?
C6 C1 K1 79.2(5) . . ?
N1 C1 K1 113.6(4) . . ?
C3 C2 C1 118.6(8) . . ?
C3 C2 C10 122.4(8) . . ?
C1 C2 C10 119.0(8) . . ?
C3 C2 K1 81.1(5) . . ?
C1 C2 K1 74.5(4) . . ?
C10 C2 K1 113.0(5) . . ?
C4 C3 C2 122.7(10) . . ?
C4 C3 K1 81.1(6) . . ?
C2 C3 K1 74.1(5) . . ?
C5 C4 C3 118.4(10) . . ?
C5 C4 K1 75.8(6) . . ?
C3 C4 K1 74.8(6) . . ?
C4 C5 C6 122.7(10) . . ?
C4 C5 K1 80.4(7) . . ?
C6 C5 K1 72.9(5) . . ?
C5 C6 C1 117.6(9) . . ?
C5 C6 C7 120.6(9) . . ?
C1 C6 C7 121.7(8) . . ?
C5 C6 K1 82.0(6) . . ?
C1 C6 K1 74.7(4) . . ?
C7 C6 K1 115.3(6) . . ?
C8 C7 C6 113.0(10) . . ?
C8 C7 C9 111.4(10) . . ?
C6 C7 C9 110.3(9) . . ?
C2 C10 C11 112.4(7) . . ?
C2 C10 C12 113.3(8) . . ?
C11 C10 C12 110.0(8) . . ?
N2 C13 N1 127.1(7) . . ?
N2 C13 C14 121.6(7) . . ?
N1 C13 C14 111.3(6) . . ?
N2 C13 K2 174.1(5) . . ?
N1 C13 K2 49.2(4) . . ?
C14 C13 K2 62.5(4) . . ?
C15 C14 C19 118.3(8) . . ?
C15 C14 C13 120.5(8) . . ?
C19 C14 C13 121.1(8) . . ?
C15 C14 K2 82.6(5) . . ?
C19 C14 K2 92.4(5) . . ?
C13 C14 K2 92.0(4) . . ?
C16 C15 C14 121.3(10) . . ?
C16 C15 K2 99.7(6) . . ?
C14 C15 K2 72.2(5) . . ?
C15 C16 C17 119.5(10) . . ?
C18 C17 C16 120.4(10) . . ?
C17 C18 C19 120.1(11) . . ?
C18 C19 C14 120.4(9) . . ?
C18 C19 K2 98.8(6) . . ?
C14 C19 K2 63.9(4) . . ?
C24 C23 N3 119.2(8) . . ?
C24 C23 C28 120.7(8) . . ?
N3 C23 C28 119.8(8) . . ?
C24 C23 K2 81.3(5) . . ?
N3 C23 K2 116.0(5) . . ?
C28 C23 K2 78.7(5) . . ?
C25 C24 C23 118.9(8) . . ?
C25 C24 C32 120.0(9) . . ?
C23 C24 C32 121.1(8) . . ?
C25 C24 K2 79.8(5) . . ?
C23 C24 K2 72.9(4) . . ?
C32 C24 K2 115.3(6) . . ?
C26 C25 C24 121.5(10) . . ?
C26 C25 K2 78.1(6) . . ?
C24 C25 K2 75.3(5) . . ?
C25 C26 C27 119.1(9) . . ?
C25 C26 K2 77.5(6) . . ?
C27 C26 K2 75.6(6) . . ?
C28 C27 C26 122.5(9) . . ?
C28 C27 K2 74.5(5) . . ?
C26 C27 K2 79.5(6) . . ?
C27 C28 C23 117.2(9) . . ?
C27 C28 C29 120.9(9) . . ?
C23 C28 C29 121.8(8) . . ?
C27 C28 K2 80.3(6) . . ?
C23 C28 K2 74.9(5) . . ?
C29 C28 K2 110.9(6) . . ?
C28 C29 C30 111.3(8) . . ?
C28 C29 C31 112.1(9) . . ?
C30 C29 C31 110.0(10) . . ?
C34 C32 C33 111.2(10) . . ?
C34 C32 C24 111.7(9) . . ?
C33 C32 C24 111.4(8) . . ?
N4 C38 N3 128.6(7) . . ?
N4 C38 C39 119.7(8) . . ?
N3 C38 C39 111.7(7) . . ?
N4 C38 K1 174.8(6) . 2_565 ?
N3 C38 K1 46.3(4) . 2_565 ?
C39 C38 K1 65.4(4) . 2_565 ?
C40 C39 C44 117.5(8) . . ?
C40 C39 C38 120.6(8) . . ?
C44 C39 C38 121.9(8) . . ?
C40 C39 K1 89.6(6) . 2_565 ?
C44 C39 K1 91.5(5) . 2_565 ?
C38 C39 K1 88.9(5) . 2_565 ?
C41 C40 C39 121.6(11) . . ?
C41 C40 K1 104.7(7) . 2_565 ?
C39 C40 K1 66.9(5) . 2_565 ?
C42 C41 C40 118.9(12) . . ?
C43 C42 C41 122.2(12) . . ?
C42 C43 C44 118.9(11) . . ?
C39 C44 C43 120.8(10) . . ?
C39 C44 K1 65.3(4) . 2_565 ?
C43 C44 K1 104.4(6) . 2_565 ?

loop_
_geom_bond_atom_site_label_1
_geom_bond_atom_site_label_2
_geom_bond_distance
_geom_bond_site_symmetry_2
_geom_bond_publ_flag
Si1 N2 1.699(7) . ?
Si1 C21 1.856(9) . ?
Si1 C20 1.856(9) . ?
Si1 C22 1.868(9) . ?
Si1 K1 3.730(3) . ?
Si2 N4 1.695(7) . ?
Si2 C36 1.853(13) . ?
Si2 C35 1.865(10) . ?
Si2 C37 1.888(15) . ?
Si2 K2 3.700(3) . ?
K1 N3 2.760(6) 2_564 ?
K1 N2 2.846(6) . ?
K1 C1 3.112(7) . ?
K1 C6 3.168(9) . ?
K1 C2 3.176(8) . ?
K1 C39 3.188(8) 2_564 ?
K1 C3 3.262(9) . ?
K1 C5 3.283(10) . ?
K1 C4 3.340(11) . ?
K1 C40 3.465(11) 2_564 ?
K1 C38 3.505(9) 2_564 ?
K1 C44 3.507(9) 2_564 ?
K2 N1 2.807(6) . ?
K2 N4 2.824(7) . ?
K2 C23 3.084(7) . ?
K2 C14 3.095(7) . ?
K2 C28 3.133(9) . ?
K2 C24 3.190(8) . ?
K2 C27 3.205(10) . ?
K2 C15 3.224(9) . ?
K2 C25 3.245(9) . ?
K2 C26 3.254(10) . ?
K2 C19 3.445(9) . ?
K2 C13 3.488(8) . ?
N1 C13 1.325(9) . ?
N1 C1 1.420(10) . ?
N2 C13 1.321(9) . ?
N3 C38 1.325(10) . ?
N3 C23 1.416(9) . ?
N3 K1 2.760(6) 2_565 ?
N4 C38 1.312(10) . ?
C1 C2 1.408(11) . ?
C1 C6 1.420(11) . ?
C2 C3 1.385(11) . ?
C2 C10 1.511(11) . ?
C3 C4 1.378(13) . ?
C4 C5 1.367(13) . ?
C5 C6 1.404(13) . ?
C6 C7 1.526(13) . ?
C7 C8 1.504(14) . ?
C7 C9 1.540(14) . ?
C10 C11 1.524(11) . ?
C10 C12 1.534(12) . ?
C13 C14 1.502(11) . ?
C14 C15 1.381(11) . ?
C14 C19 1.388(11) . ?
C15 C16 1.373(12) . ?
C16 C17 1.374(15) . ?
C17 C18 1.366(14) . ?
C18 C19 1.382(12) . ?
C23 C24 1.409(11) . ?
C23 C28 1.423(12) . ?
C24 C25 1.388(11) . ?
C24 C32 1.522(12) . ?
C25 C26 1.375(13) . ?
C26 C27 1.390(13) . ?
C27 C28 1.387(11) . ?
C28 C29 1.512(12) . ?
C29 C30 1.515(13) . ?
C29 C31 1.523(14) . ?
C32 C34 1.502(13) . ?
C32 C33 1.512(15) . ?
C38 C39 1.518(11) . ?
C38 K1 3.505(9) 2_565 ?
C39 C40 1.383(12) . ?
C39 C44 1.384(11) . ?
C39 K1 3.188(8) 2_565 ?
C40 C41 1.372(14) . ?
C40 K1 3.465(11) 2_565 ?
C41 C42 1.362(16) . ?
C42 C43 1.337(15) . ?
C43 C44 1.401(13) . ?
C44 K1 3.507(9) 2_565 ?
